data_4089553
loop_
_publ_author_name
'Madalska, Martyna'
'L\"onnecke, Peter'
'Ivanovski, Vladimir'
'Hey-Hawkins, Evamarie'

_publ_section_title
;
 Synthesis of 1,1&#x2032;,2-Trisubstituted Aryl-Based Ferrocenyl
 Phosphines as Precursors for Immobilized Ligands
;
_journal_issue 20
_journal_name_full Organometallics
_journal_page_first 5852
_journal_paper_doi 10.1021/om400449v
_journal_volume 32
_journal_year 2013
_chemical_formula_sum 'C29 H27 Br Fe N P S'
_chemical_formula_weight 588.31
_space_group_IT_number 14
_space_group_name_Hall '-P 2ybc'
_space_group_name_H-M_alt 'P 1 21/c 1'
_symmetry_cell_setting monoclinic
_symmetry_space_group_name_H-M 'P 1 21/c 1'
_atom_sites_solution_hydrogens geom
_atom_sites_solution_primary direct
_atom_sites_solution_secondary difmap
_audit_conform_dict_location ftp://ftp.iucr.org/pub/cif_core.dic
_audit_conform_dict_name cif_core.dic
_audit_conform_dict_version 2.4
_audit_creation_date 2012-02-15T17:57:33-00:00
_audit_creation_method 'WinGX routine CIF_UPDATE'
_cell_angle_alpha 90
_cell_angle_beta 102.172(2)
_cell_angle_gamma 90
_cell_formula_units_Z 4
_cell_length_a 15.5684(4)
_cell_length_b 12.8809(2)
_cell_length_c 13.0506(3)
_cell_measurement_reflns_used 7381
_cell_measurement_temperature 130(2)
_cell_measurement_theta_max 32.5644
_cell_measurement_theta_min 3.1031
_cell_volume 2558.27(10)
_computing_cell_refinement
;
        CrysAlisPro, Agilent Technologies,
        Version 1.171.35.15 (release 03-08-2011 CrysAlis171 .NET)
        (compiled Aug  3 2011,13:03:54)
;
_computing_data_collection
;
        CrysAlisPro, Agilent Technologies,
        Version 1.171.35.15 (release 03-08-2011 CrysAlis171 .NET)
        (compiled Aug  3 2011,13:03:54)
;
_computing_data_reduction
;
        CrysAlisPro, Agilent Technologies,
        Version 1.171.35.15 (release 03-08-2011 CrysAlis171 .NET)
        (compiled Aug  3 2011,13:03:54)
;
_computing_molecular_graphics
;
 ORTEP3 for Windows
 L. J. Farrugia, J. Appl. Crystallogr. 1997, 30, 565.
;
_computing_publication_material
;
 WINGX
 L.J. Farrugia,
 J. Appl. Cryst., 1999, 32, 837-838.
;
_computing_structure_refinement 'SHELXL-97 (Sheldrick, 2008)'
_computing_structure_solution
;
 SIR92
 A. Altomare, G. Cascarano, C. Giacovazzo and A. Guagliardi,
 J. Appl. Crystallogr. 1993, 26, 343-350.
;
_diffrn_ambient_temperature 130(2)
_diffrn_detector_area_resol_mean 16.356
_diffrn_measured_fraction_theta_full 0.999
_diffrn_measured_fraction_theta_max 0.999
_diffrn_measurement_device_type 'Xcalibur, Sapphire3, Gemini'
_diffrn_measurement_method '\w scans'
_diffrn_orient_matrix_UB_11 0.0353304
_diffrn_orient_matrix_UB_12 -0.0237021
_diffrn_orient_matrix_UB_13 -0.0177921
_diffrn_orient_matrix_UB_21 -0.0303519
_diffrn_orient_matrix_UB_22 -0.0297064
_diffrn_orient_matrix_UB_23 -0.0366305
_diffrn_orient_matrix_UB_31 -0.0017051
_diffrn_orient_matrix_UB_32 0.0399018
_diffrn_orient_matrix_UB_33 -0.0378089
_diffrn_radiation_monochromator graphite
_diffrn_radiation_type MoK\a
_diffrn_radiation_wavelength 0.71073
_diffrn_reflns_av_R_equivalents 0.0449
_diffrn_reflns_av_unetI/netI 0.0488
_diffrn_reflns_limit_h_max 22
_diffrn_reflns_limit_h_min -22
_diffrn_reflns_limit_k_max 18
_diffrn_reflns_limit_k_min -18
_diffrn_reflns_limit_l_max 18
_diffrn_reflns_limit_l_min -18
_diffrn_reflns_number 28577
_diffrn_reflns_theta_full 30.51
_diffrn_reflns_theta_max 30.51
_diffrn_reflns_theta_min 3.11
_exptl_absorpt_coefficient_mu 2.314
_exptl_absorpt_correction_T_max 1
_exptl_absorpt_correction_T_min 0.97964
_exptl_absorpt_correction_type multi-scan
_exptl_absorpt_process_details
;
        CrysAlisPro, Agilent Technologies,
        Version 1.171.35.15 (release 03-08-2011 CrysAlis171 .NET)
        (compiled Aug  3 2011,13:03:54)
        Empirical absorption correction using spherical harmonics,
 implemented in SCALE3 ABSPACK scaling algorithm.
;
_exptl_crystal_colour orange
_exptl_crystal_density_diffrn 1.527
_exptl_crystal_density_method 'not measured'
_exptl_crystal_description platelet
_exptl_crystal_F_000 1200
_exptl_crystal_size_max 0.25
_exptl_crystal_size_mid 0.15
_exptl_crystal_size_min 0.05
_refine_diff_density_max 2.061
_refine_diff_density_min -2.235
_refine_diff_density_rms 0.097
_refine_ls_extinction_method none
_refine_ls_goodness_of_fit_ref 1.028
_refine_ls_hydrogen_treatment constr
_refine_ls_matrix_type full
_refine_ls_number_parameters 309
_refine_ls_number_reflns 7806
_refine_ls_number_restraints 0
_refine_ls_restrained_S_all 1.028
_refine_ls_R_factor_all 0.0714
_refine_ls_R_factor_gt 0.0457
_refine_ls_shift/su_max 0.001
_refine_ls_shift/su_mean 0
_refine_ls_structure_factor_coef Fsqd
_refine_ls_weighting_details 'calc w=1/[\s^2^(Fo^2^)+(0.0419P)^2^+3.0956P] where P=(Fo^2^+2Fc^2^)/3'
_refine_ls_weighting_scheme calc
_refine_ls_wR_factor_gt 0.0979
_refine_ls_wR_factor_ref 0.1099
_reflns_number_gt 5770
_reflns_number_total 7806
_reflns_threshold_expression >2\s(I)
_cod_data_source_file archive_x1457fin.cif
_cod_data_source_block x1457fin
_cod_depositor_comments
;
The following automatic conversions were performed:

data item '_symmetry_cell_setting' value 'Monoclinic' was changed to
'monoclinic' in accordance with the
/home/saulius/struct/COD-crude-data/automatic-downloads/DataCite-retrospective/ACS/depositions/lib/dictionaries/cif_core.dic
dictionary named 'cif_core.dic' version 2.4.2 last updated on
2011-04-26.

Automatic conversion script
Id: cif_fix_values 6909 2019-04-08 15:41:33Z antanas 
;
_cod_original_sg_symbol_H-M P2(1)/c
_cod_database_code 4089553

loop_
_symmetry_equiv_pos_as_xyz
'x, y, z'
'-x, y+1/2, -z+1/2'
'-x, -y, -z'
'x, -y-1/2, z-1/2'

loop_
_atom_site_label
_atom_site_type_symbol
_atom_site_fract_x
_atom_site_fract_y
_atom_site_fract_z
_atom_site_U_iso_or_equiv
_atom_site_adp_type
_atom_site_occupancy
_atom_site_symmetry_multiplicity
_atom_site_calc_flag
_atom_site_refinement_flags
Br1 Br 0.75774(3) 0.76039(3) 0.44121(3) 0.04753(12) Uani 1 1 d .
Fe1 Fe 0.89978(2) 0.90399(3) 0.31539(3) 0.01580(8) Uani 1 1 d .
S1 S 0.78379(4) 1.03296(5) 0.53748(5) 0.01781(12) Uani 1 1 d .
P1 P 0.63730(4) 1.06653(5) 0.66596(5) 0.01844(13) Uani 1 1 d .
N1 N 0.69117(15) 1.09245(18) 0.11605(16) 0.0224(5) Uani 1 1 d .
C1 C 0.82147(16) 1.01715(18) 0.23307(19) 0.0168(5) Uani 1 1 d .
C2 C 0.83098(16) 1.03501(18) 0.34413(18) 0.0154(4) Uani 1 1 d .
C3 C 0.92302(16) 1.04488(18) 0.3882(2) 0.0173(5) Uani 1 1 d .
H3 H 0.9483 1.0553 0.4603 0.021 Uiso 1 1 calc R
C4 C 0.97040(17) 1.03658(19) 0.3063(2) 0.0210(5) Uani 1 1 d .
H4 H 1.0323 1.0413 0.3137 0.025 Uiso 1 1 calc R
C5 C 0.90769(17) 1.01985(19) 0.2111(2) 0.0201(5) Uani 1 1 d .
H5 H 0.921 1.0118 0.1438 0.024 Uiso 1 1 calc R
C6 C 0.85056(18) 0.77489(19) 0.3715(2) 0.0211(5) Uani 1 1 d .
C7 C 0.9399(2) 0.7876(2) 0.4214(2) 0.0313(7) Uani 1 1 d .
H7 H 0.9623 0.7961 0.4944 0.038 Uiso 1 1 calc R
C8 C 0.9895(2) 0.7855(2) 0.3424(3) 0.0400(8) Uani 1 1 d .
H8 H 1.0515 0.7923 0.353 0.048 Uiso 1 1 calc R
C9 C 0.9310(3) 0.7716(2) 0.2451(3) 0.0383(8) Uani 1 1 d .
H9 H 0.9471 0.7674 0.1789 0.046 Uiso 1 1 calc R
C10 C 0.8444(2) 0.76492(19) 0.2622(2) 0.0247(6) Uani 1 1 d .
H10 H 0.7921 0.7556 0.2103 0.03 Uiso 1 1 calc R
C11 C 0.73799(17) 0.9966(2) 0.15473(19) 0.0199(5) Uani 1 1 d .
H11A H 0.7518 0.9578 0.0947 0.024 Uiso 1 1 calc R
H11B H 0.6992 0.9525 0.1875 0.024 Uiso 1 1 calc R
C12 C 0.6055(2) 1.0661(3) 0.0524(2) 0.0382(8) Uani 1 1 d .
H12A H 0.5743 1.1299 0.0258 0.057 Uiso 1 1 calc R
H12B H 0.5714 1.028 0.0952 0.057 Uiso 1 1 calc R
H12C H 0.6132 1.0227 -0.0067 0.057 Uiso 1 1 calc R
C13 C 0.7413(2) 1.1523(2) 0.0531(2) 0.0298(6) Uani 1 1 d .
H13A H 0.7507 1.11 -0.0059 0.045 Uiso 1 1 calc R
H13B H 0.7982 1.172 0.0967 0.045 Uiso 1 1 calc R
H13C H 0.7084 1.2151 0.0264 0.045 Uiso 1 1 calc R
C14 C 0.76092(16) 1.04602(18) 0.40189(18) 0.0160(4) Uani 1 1 d .
C15 C 0.67503(17) 1.0738(2) 0.36630(19) 0.0198(5) Uani 1 1 d .
H15 H 0.6497 1.0852 0.2944 0.024 Uiso 1 1 calc R
C16 C 0.62755(17) 1.0839(2) 0.4472(2) 0.0204(5) Uani 1 1 d .
H16 H 0.5672 1.1025 0.4348 0.024 Uiso 1 1 calc R
C17 C 0.67740(16) 1.06402(19) 0.54559(19) 0.0171(5) Uani 1 1 d .
C18 C 0.74263(17) 1.07605(19) 0.76068(18) 0.0170(5) Uani 1 1 d .
C19 C 0.77765(18) 1.1747(2) 0.7850(2) 0.0214(5) Uani 1 1 d .
H19 H 0.7454 1.2342 0.7559 0.026 Uiso 1 1 calc R
C20 C 0.85924(19) 1.1870(2) 0.8515(2) 0.0257(6) Uani 1 1 d .
H20 H 0.8828 1.2546 0.867 0.031 Uiso 1 1 calc R
C21 C 0.90654(19) 1.1007(2) 0.8953(2) 0.0249(5) Uani 1 1 d .
H21 H 0.9622 1.1092 0.9412 0.03 Uiso 1 1 calc R
C22 C 0.87228(18) 1.0022(2) 0.8720(2) 0.0231(5) Uani 1 1 d .
H22 H 0.9046 0.943 0.9018 0.028 Uiso 1 1 calc R
C23 C 0.79064(18) 0.98991(19) 0.8051(2) 0.0210(5) Uani 1 1 d .
H23 H 0.7674 0.9222 0.7896 0.025 Uiso 1 1 calc R
C24 C 0.60665(17) 0.9298(2) 0.6786(2) 0.0200(5) Uani 1 1 d .
C25 C 0.61500(18) 0.8527(2) 0.6068(2) 0.0254(6) Uani 1 1 d .
H25 H 0.6413 0.869 0.5494 0.031 Uiso 1 1 calc R
C26 C 0.5854(2) 0.7522(2) 0.6178(3) 0.0306(6) Uani 1 1 d .
H26 H 0.5923 0.7002 0.5685 0.037 Uiso 1 1 calc R
C27 C 0.5461(2) 0.7277(2) 0.7000(3) 0.0349(7) Uani 1 1 d .
H27 H 0.5258 0.6591 0.7072 0.042 Uiso 1 1 calc R
C28 C 0.5364(2) 0.8037(3) 0.7724(2) 0.0371(7) Uani 1 1 d .
H28 H 0.5093 0.7872 0.8291 0.044 Uiso 1 1 calc R
C29 C 0.5662(2) 0.9040(2) 0.7616(2) 0.0288(6) Uani 1 1 d .
H29 H 0.5592 0.9557 0.811 0.035 Uiso 1 1 calc R

loop_
_atom_site_aniso_label
_atom_site_aniso_U_11
_atom_site_aniso_U_22
_atom_site_aniso_U_33
_atom_site_aniso_U_23
_atom_site_aniso_U_13
_atom_site_aniso_U_12
Br1 0.0624(3) 0.02455(16) 0.0709(3) -0.00871(16) 0.0485(2) -0.01095(15)
Fe1 0.01676(17) 0.01106(15) 0.01947(17) 0.00038(13) 0.00361(13) 0.00073(13)
S1 0.0169(3) 0.0214(3) 0.0139(3) 0.0003(2) 0.0004(2) 0.0037(2)
P1 0.0188(3) 0.0193(3) 0.0172(3) -0.0011(2) 0.0037(2) 0.0035(2)
N1 0.0215(11) 0.0280(12) 0.0166(10) 0.0003(9) 0.0014(8) 0.0070(9)
C1 0.0172(12) 0.0138(10) 0.0184(11) 0.0024(9) 0.0014(9) 0.0003(9)
C2 0.0166(11) 0.0121(10) 0.0165(10) 0.0018(9) 0.0014(9) 0.0008(8)
C3 0.0161(11) 0.0123(10) 0.0214(11) -0.0005(9) -0.0010(9) -0.0005(9)
C4 0.0166(12) 0.0154(11) 0.0315(13) 0.0032(10) 0.0059(10) -0.0011(9)
C5 0.0208(13) 0.0187(11) 0.0218(12) 0.0048(10) 0.0067(10) -0.0002(9)
C6 0.0272(14) 0.0144(11) 0.0225(12) -0.0001(10) 0.0072(10) -0.0027(10)
C7 0.0365(17) 0.0154(12) 0.0351(15) 0.0077(11) -0.0085(13) -0.0026(11)
C8 0.0231(15) 0.0159(12) 0.082(3) 0.0086(15) 0.0127(16) 0.0070(11)
C9 0.060(2) 0.0147(12) 0.051(2) -0.0046(13) 0.0382(18) -0.0005(13)
C10 0.0364(16) 0.0135(11) 0.0228(12) -0.0038(10) 0.0032(11) -0.0044(11)
C11 0.0210(12) 0.0205(12) 0.0172(11) -0.0014(10) 0.0018(9) 0.0006(10)
C12 0.0259(16) 0.056(2) 0.0272(14) -0.0009(15) -0.0073(12) 0.0085(14)
C13 0.0398(18) 0.0283(14) 0.0231(13) 0.0077(12) 0.0108(12) 0.0099(13)
C14 0.0188(12) 0.0118(10) 0.0165(10) -0.0010(9) 0.0019(9) 0.0015(9)
C15 0.0192(12) 0.0227(12) 0.0160(11) 0.0017(10) 0.0008(9) 0.0015(10)
C16 0.0153(12) 0.0239(12) 0.0211(12) 0.0007(10) 0.0019(9) 0.0022(9)
C17 0.0169(12) 0.0163(11) 0.0178(11) -0.0013(9) 0.0029(9) 0.0014(9)
C18 0.0195(12) 0.0165(11) 0.0157(10) -0.0006(9) 0.0052(9) 0.0012(9)
C19 0.0290(14) 0.0169(11) 0.0184(11) 0.0023(10) 0.0051(10) 0.0012(10)
C20 0.0315(15) 0.0166(12) 0.0286(14) -0.0020(11) 0.0054(11) -0.0069(11)
C21 0.0238(14) 0.0234(13) 0.0263(13) -0.0021(11) 0.0025(11) -0.0038(11)
C22 0.0217(13) 0.0191(12) 0.0264(13) 0.0007(11) 0.0001(10) 0.0031(10)
C23 0.0251(13) 0.0140(11) 0.0230(12) -0.0020(10) 0.0033(10) -0.0007(10)
C24 0.0145(11) 0.0235(12) 0.0201(11) 0.0005(10) -0.0009(9) 0.0009(9)
C25 0.0207(13) 0.0243(13) 0.0326(14) -0.0011(11) 0.0087(11) 0.0007(10)
C26 0.0250(15) 0.0241(13) 0.0424(17) -0.0029(13) 0.0065(13) -0.0016(11)
C27 0.0330(17) 0.0282(15) 0.0406(17) 0.0060(13) 0.0010(13) -0.0080(13)
C28 0.0398(19) 0.0417(18) 0.0293(15) 0.0077(14) 0.0063(13) -0.0118(15)
C29 0.0314(16) 0.0330(15) 0.0214(13) -0.0017(12) 0.0044(11) -0.0062(12)

loop_
_atom_type_symbol
_atom_type_description
_atom_type_scat_dispersion_real
_atom_type_scat_dispersion_imag
_atom_type_scat_source
Br Br -0.2901 2.4595 'International Tables Vol C Tables 4.2.6.8 and 6.1.1.4'
Fe Fe 0.3463 0.8444 'International Tables Vol C Tables 4.2.6.8 and 6.1.1.4'
S S 0.1246 0.1234 'International Tables Vol C Tables 4.2.6.8 and 6.1.1.4'
P P 0.1023 0.0942 'International Tables Vol C Tables 4.2.6.8 and 6.1.1.4'
N N 0.0061 0.0033 'International Tables Vol C Tables 4.2.6.8 and 6.1.1.4'
C C 0.0033 0.0016 'International Tables Vol C Tables 4.2.6.8 and 6.1.1.4'
H H 0 0 'International Tables Vol C Tables 4.2.6.8 and 6.1.1.4'

loop_
_geom_angle_atom_site_label_1
_geom_angle_atom_site_label_2
_geom_angle_atom_site_label_3
_geom_angle
C6 Fe1 C5 156.86(11)
C6 Fe1 C9 67.81(11)
C5 Fe1 C9 104.90(12)
C6 Fe1 C10 40.64(10)
C5 Fe1 C10 119.63(11)
C9 Fe1 C10 40.51(13)
C6 Fe1 C3 127.02(10)
C5 Fe1 C3 68.37(10)
C9 Fe1 C3 156.04(13)
C10 Fe1 C3 162.87(11)
C6 Fe1 C7 40.61(11)
C5 Fe1 C7 159.05(12)
C9 Fe1 C7 67.96(14)
C10 Fe1 C7 68.57(11)
C3 Fe1 C7 109.69(11)
C6 Fe1 C4 162.10(11)
C5 Fe1 C4 40.79(10)
C9 Fe1 C4 119.23(12)
C10 Fe1 C4 154.66(11)
C3 Fe1 C4 40.76(10)
C7 Fe1 C4 124.00(11)
C6 Fe1 C8 67.89(12)
C5 Fe1 C8 121.63(13)
C9 Fe1 C8 40.30(15)
C10 Fe1 C8 68.25(13)
C3 Fe1 C8 122.25(12)
C7 Fe1 C8 40.38(14)
C4 Fe1 C8 106.03(12)
C6 Fe1 C1 122.86(11)
C5 Fe1 C1 40.92(10)
C9 Fe1 C1 121.93(13)
C10 Fe1 C1 106.43(11)
C3 Fe1 C1 68.92(9)
C7 Fe1 C1 159.56(12)
C4 Fe1 C1 69.16(10)
C8 Fe1 C1 158.01(14)
C6 Fe1 C2 110.63(10)
C5 Fe1 C2 68.40(10)
C9 Fe1 C2 160.18(13)
C10 Fe1 C2 125.23(11)
C3 Fe1 C2 40.69(9)
C7 Fe1 C2 124.69(12)
C4 Fe1 C2 68.66(10)
C8 Fe1 C2 159.07(13)
C1 Fe1 C2 40.95(9)
C17 S1 C14 92.67(12)
C17 P1 C18 99.38(11)
C17 P1 C24 101.79(12)
C18 P1 C24 102.40(11)
C12 N1 C13 109.6(2)
C12 N1 C11 109.2(2)
C13 N1 C11 110.5(2)
C5 C1 C2 107.2(2)
C5 C1 C11 125.7(2)
C2 C1 C11 127.1(2)
C5 C1 Fe1 69.11(14)
C2 C1 Fe1 70.36(13)
C11 C1 Fe1 124.45(17)
C3 C2 C1 107.4(2)
C3 C2 C14 125.3(2)
C1 C2 C14 127.2(2)
C3 C2 Fe1 68.54(13)
C1 C2 Fe1 68.69(13)
C14 C2 Fe1 130.06(17)
C4 C3 C2 108.9(2)
C4 C3 Fe1 69.73(14)
C2 C3 Fe1 70.77(13)
C5 C4 C3 107.3(2)
C5 C4 Fe1 69.34(14)
C3 C4 Fe1 69.51(14)
C4 C5 C1 109.2(2)
C4 C5 Fe1 69.87(14)
C1 C5 Fe1 69.97(14)
C7 C6 C10 109.0(3)
C7 C6 Br1 124.9(2)
C10 C6 Br1 125.8(2)
C7 C6 Fe1 70.24(15)
C10 C6 Fe1 70.21(15)
Br1 C6 Fe1 130.20(14)
C8 C7 C6 107.3(3)
C8 C7 Fe1 69.93(17)
C6 C7 Fe1 69.14(15)
C9 C8 C7 108.1(3)
C9 C8 Fe1 69.64(17)
C7 C8 Fe1 69.68(17)
C8 C9 C10 108.8(3)
C8 C9 Fe1 70.06(17)
C10 C9 Fe1 69.81(16)
C6 C10 C9 106.8(3)
C6 C10 Fe1 69.15(14)
C9 C10 Fe1 69.68(16)
N1 C11 C1 112.5(2)
C15 C14 C2 129.4(2)
C15 C14 S1 110.30(19)
C2 C14 S1 120.14(18)
C14 C15 C16 113.4(2)
C17 C16 C15 113.4(2)
C16 C17 S1 110.17(19)
C16 C17 P1 125.2(2)
S1 C17 P1 124.60(14)
C19 C18 C23 118.8(2)
C19 C18 P1 117.72(19)
C23 C18 P1 123.43(19)
C20 C19 C18 120.6(2)
C19 C20 C21 120.2(2)
C22 C21 C20 119.8(3)
C21 C22 C23 120.0(2)
C22 C23 C18 120.6(2)
C25 C24 C29 118.2(3)
C25 C24 P1 124.0(2)
C29 C24 P1 117.6(2)
C24 C25 C26 121.0(3)
C27 C26 C25 120.2(3)
C26 C27 C28 119.9(3)
C29 C28 C27 119.9(3)
C28 C29 C24 120.9(3)

loop_
_geom_bond_atom_site_label_1
_geom_bond_atom_site_label_2
_geom_bond_distance
Br1 C6 1.872(3)
Fe1 C6 2.031(3)
Fe1 C5 2.041(2)
Fe1 C9 2.043(3)
Fe1 C10 2.045(3)
Fe1 C3 2.045(2)
Fe1 C7 2.046(3)
Fe1 C4 2.048(3)
Fe1 C8 2.049(3)
Fe1 C1 2.052(2)
Fe1 C2 2.075(2)
S1 C17 1.729(3)
S1 C14 1.738(2)
P1 C17 1.809(3)
P1 C18 1.838(3)
P1 C24 1.842(3)
N1 C12 1.455(4)
N1 C13 1.466(4)
N1 C11 1.468(3)
C1 C5 1.431(3)
C1 C2 1.444(3)
C1 C11 1.498(3)
C2 C3 1.433(3)
C2 C14 1.458(3)
C3 C4 1.426(4)
C4 C5 1.425(4)
C6 C7 1.415(4)
C6 C10 1.416(4)
C7 C8 1.413(5)
C8 C9 1.410(5)
C9 C10 1.416(4)
C14 C15 1.367(3)
C15 C16 1.417(4)
C16 C17 1.377(3)
C18 C19 1.393(3)
C18 C23 1.394(3)
C19 C20 1.388(4)
C20 C21 1.389(4)
C21 C22 1.385(4)
C22 C23 1.391(4)
C24 C25 1.390(4)
C24 C29 1.402(4)
C25 C26 1.392(4)
C26 C27 1.379(5)
C27 C28 1.391(5)
C28 C29 1.390(4)
